data_7221846
loop_
_publ_author_name
'Kounavi, Konstantina A.'
'Kitos, Alexandros A.'
'Moushi, Eleni E.'
'Manos, Manolis J.'
'Papatriantafyllopoulou, Constantina'
'Tasiopoulos, Anastasios J.'
'Perlepes, Spyros P.'
'Nastopoulos, Vassilios'

_publ_section_title
;
 Supramolecular features in the engineering of 3d metal complexes with
 phenyl-substituted imidazoles as ligands: the case of copper(ii)
;
_journal_issue 39
_journal_name_full CrystEngComm
_journal_page_first 7510
_journal_paper_doi 10.1039/C5CE01222H
_journal_volume 17
_journal_year 2015
_chemical_formula_moiety 'C32 H28 Br2 Cu N4'
_chemical_formula_sum 'C32 H28 Br2 Cu N4'
_chemical_formula_weight 691.94
_space_group_IT_number 2
_symmetry_cell_setting triclinic
_symmetry_space_group_name_Hall '-P 1'
_symmetry_space_group_name_H-M 'P -1'
_atom_sites_solution_hydrogens geom
_atom_sites_solution_primary direct
_atom_sites_solution_secondary difmap
_audit_creation_method SHELXL-97
_audit_update_record
;
2015-08-05 deposited with the CCDC.
2015-08-20 downloaded from the CCDC.
;
_cell_angle_alpha 102.512(6)
_cell_angle_beta 96.500(6)
_cell_angle_gamma 94.693(5)
_cell_formula_units_Z 1
_cell_length_a 6.0510(3)
_cell_length_b 7.5054(4)
_cell_length_c 15.6246(14)
_cell_measurement_reflns_used 3733
_cell_measurement_temperature 100(2)
_cell_measurement_theta_max 30.238
_cell_measurement_theta_min 3.3613
_cell_volume 684.14(8)
_computing_cell_refinement 'CrysAlis RED (Agilent Technologies, 2011)'
_computing_data_collection 'CrysAlis CCD (Agilent Technologies, 2011)'
_computing_data_reduction 'CrysAlis RED (Agilent Technologies, 2011)'
_computing_molecular_graphics
;
ORTEP-3 for Windows (Farrugia, 1997); PLATON (Spek, 1990);
MERCURY (Bruno et al. 2002)
;
_computing_publication_material 'WINGX (Farrugia, 1999)'
_computing_structure_refinement 'SHELXL-97 (Sheldrick, 1997)'
_computing_structure_solution 'SIR92 (Altomare et al., 1994)'
_diffrn_ambient_temperature 100(2)
_diffrn_detector_area_resol_mean 10.4223
_diffrn_measured_fraction_theta_full 0.993
_diffrn_measured_fraction_theta_max 0.993
_diffrn_measurement_device_type 'Agilent Technologies SuperNova with Atlas detector'
_diffrn_measurement_method '\w scans'
_diffrn_radiation_monochromator mirror
_diffrn_radiation_source 'SuperNova (Mo) X-ray Source'
_diffrn_radiation_type MoK\a
_diffrn_radiation_wavelength 0.71073
_diffrn_reflns_av_R_equivalents 0.0000
_diffrn_reflns_av_sigmaI/netI 0.1887
_diffrn_reflns_limit_h_max 8
_diffrn_reflns_limit_h_min -8
_diffrn_reflns_limit_k_max 10
_diffrn_reflns_limit_k_min -10
_diffrn_reflns_limit_l_max 20
_diffrn_reflns_limit_l_min -20
_diffrn_reflns_number 4261
_diffrn_reflns_theta_full 28.50
_diffrn_reflns_theta_max 28.50
_diffrn_reflns_theta_min 3.37
_exptl_absorpt_coefficient_mu 3.748
_exptl_absorpt_correction_T_max 1.0000
_exptl_absorpt_correction_T_min 0.9506
_exptl_absorpt_correction_type multi-scan
_exptl_absorpt_process_details
;
Empirical absorption correction using spherical harmonics, implemented 
in SCALE3 ABSPACK scaling algorithm (CrysAlisPro, Agilent Technologies,
Version 1.171.34.49)
;
_exptl_crystal_colour 'light green'
_exptl_crystal_density_diffrn 1.679
_exptl_crystal_density_method 'not measured'
_exptl_crystal_description prism
_exptl_crystal_F_000 347
_exptl_crystal_size_max 0.20
_exptl_crystal_size_mid 0.08
_exptl_crystal_size_min 0.08
_refine_diff_density_max 1.307
_refine_diff_density_min -0.768
_refine_diff_density_rms 0.164
_refine_ls_extinction_method none
_refine_ls_goodness_of_fit_ref 0.993
_refine_ls_hydrogen_treatment constr
_refine_ls_matrix_type full
_refine_ls_number_parameters 180
_refine_ls_number_reflns 4261
_refine_ls_number_restraints 54
_refine_ls_restrained_S_all 0.990
_refine_ls_R_factor_all 0.0754
_refine_ls_R_factor_gt 0.0485
_refine_ls_shift/su_max 0.000
_refine_ls_shift/su_mean 0.000
_refine_ls_structure_factor_coef Fsqd
_refine_ls_weighting_details 'calc w=1/[\s^2^(Fo^2^)+(0.0091P)^2^] where P=(Fo^2^+2Fc^2^)/3'
_refine_ls_weighting_scheme calc
_refine_ls_wR_factor_gt 0.1011
_refine_ls_wR_factor_ref 0.1040
_reflns_number_gt 2627
_reflns_number_total 4261
_reflns_threshold_expression >2\s(I)
_cod_data_source_file c5ce01222h2.cif
_cod_data_source_block 2
_cod_depositor_comments 'Adding full bibliography for 7221845--7221855.cif.'
_cod_database_code 7221846

loop_
_symmetry_equiv_pos_as_xyz
'x, y, z'
'-x, -y, -z'

loop_
_atom_site_label
_atom_site_type_symbol
_atom_site_fract_x
_atom_site_fract_y
_atom_site_fract_z
_atom_site_U_iso_or_equiv
_atom_site_adp_type
_atom_site_occupancy
_atom_site_symmetry_multiplicity
_atom_site_calc_flag
_atom_site_refinement_flags
Cu Cu 0.0000 0.5000 0.5000 0.0117(3) Uani 1 2 d S
Br Br -0.15667(13) 0.72921(11) 0.42913(5) 0.0168(2) Uani 1 1 d .
N1 N -0.4744(9) 0.0843(8) 0.3629(4) 0.0124(14) Uani 1 1 d .
C2 C -0.3697(10) 0.2062(9) 0.4316(4) 0.0108(14) Uani 1 1 d U
H2 H -0.4134 0.2230 0.4877 0.013 Uiso 1 1 calc R
N3 N -0.1952(8) 0.3032(8) 0.4133(4) 0.0120(14) Uani 1 1 d U
C4 C -0.1859(11) 0.2367(9) 0.3264(4) 0.0107(16) Uani 1 1 d .
C5 C -0.3591(10) 0.0951(9) 0.2904(5) 0.0096(16) Uani 1 1 d U
C6 C -0.6711(9) -0.0386(9) 0.3606(4) 0.0119(16) Uani 1 1 d U
H6A H -0.7074 -0.0292 0.4195 0.018 Uiso 1 1 calc R
H6B H -0.6436 -0.1623 0.3361 0.018 Uiso 1 1 calc R
H6C H -0.7939 -0.0065 0.3245 0.018 Uiso 1 1 calc R
C7 C -0.0215(10) 0.3158(9) 0.2755(5) 0.0096(16) Uani 1 1 d U
C8 C 0.1968(11) 0.3868(10) 0.3168(5) 0.0167(18) Uani 1 1 d .
H8 H 0.2401 0.3801 0.3749 0.020 Uiso 1 1 calc R
C9 C 0.3435(11) 0.4644(10) 0.2731(5) 0.0145(17) Uani 1 1 d U
H9 H 0.4873 0.5089 0.3013 0.017 Uiso 1 1 calc R
C10 C 0.2828(11) 0.4784(10) 0.1872(5) 0.0152(17) Uani 1 1 d U
H10 H 0.3848 0.5324 0.1575 0.018 Uiso 1 1 calc R
C11 C 0.0684(11) 0.4113(10) 0.1454(5) 0.0169(18) Uani 1 1 d .
H11 H 0.0235 0.4227 0.0881 0.020 Uiso 1 1 calc R
C12 C -0.0800(11) 0.3258(10) 0.1909(5) 0.0127(17) Uani 1 1 d U
H12 H -0.2215 0.2751 0.1622 0.015 Uiso 1 1 calc R
C13 C -0.4209(11) -0.0195(10) 0.2040(5) 0.0111(16) Uani 1 1 d U
C14 C -0.2725(11) -0.1426(10) 0.1668(5) 0.0131(17) Uani 1 1 d .
H14 H -0.1409 -0.1555 0.2008 0.016 Uiso 1 1 calc R
C15 C -0.3216(12) -0.2427(11) 0.0811(5) 0.024(2) Uani 1 1 d .
H15 H -0.2171 -0.3157 0.0568 0.028 Uiso 1 1 calc R
C16 C -0.5254(11) -0.2382(10) 0.0289(4) 0.0179(18) Uani 1 1 d .
H16 H -0.5581 -0.3084 -0.0287 0.021 Uiso 1 1 calc R
C17 C -0.6750(12) -0.1262(10) 0.0662(5) 0.0207(19) Uani 1 1 d .
H17 H -0.8120 -0.1222 0.0334 0.025 Uiso 1 1 calc R
C18 C -0.6249(10) -0.0189(9) 0.1518(4) 0.0098(16) Uani 1 1 d .
H18 H -0.7295 0.0552 0.1751 0.012 Uiso 1 1 calc R

loop_
_atom_site_aniso_label
_atom_site_aniso_U_11
_atom_site_aniso_U_22
_atom_site_aniso_U_33
_atom_site_aniso_U_23
_atom_site_aniso_U_13
_atom_site_aniso_U_12
Cu 0.0124(8) 0.0101(8) 0.0110(8) 0.0001(7) -0.0005(7) -0.0002(6)
Br 0.0168(4) 0.0149(5) 0.0174(5) 0.0028(4) -0.0009(4) 0.0011(3)
N1 0.012(3) 0.013(4) 0.015(4) 0.009(3) 0.004(3) 0.003(3)
C2 0.018(3) 0.010(3) 0.005(3) 0.003(3) 0.002(3) 0.002(2)
N3 0.006(2) 0.015(2) 0.016(3) 0.004(2) 0.002(2) 0.0045(19)
C4 0.016(4) 0.008(4) 0.007(4) 0.004(3) -0.002(3) -0.002(3)
C5 0.006(3) 0.011(3) 0.012(3) 0.004(3) 0.001(3) 0.002(3)
C6 0.011(3) 0.011(3) 0.012(3) 0.000(3) -0.001(3) -0.004(3)
C7 0.008(3) 0.006(3) 0.012(3) -0.002(2) -0.001(2) 0.004(2)
C8 0.019(4) 0.017(5) 0.016(4) 0.007(4) 0.001(3) 0.009(3)
C9 0.008(3) 0.015(3) 0.019(3) 0.001(2) 0.004(2) 0.004(2)
C10 0.015(3) 0.014(3) 0.019(3) 0.004(3) 0.009(3) -0.003(3)
C11 0.021(4) 0.019(5) 0.017(4) 0.012(4) 0.011(3) 0.006(4)
C12 0.010(3) 0.014(3) 0.015(3) 0.003(3) 0.001(3) 0.004(3)
C13 0.011(3) 0.012(3) 0.013(3) 0.007(2) 0.005(2) 0.001(2)
C14 0.012(4) 0.015(4) 0.014(4) 0.006(3) 0.000(3) 0.005(3)
C15 0.019(4) 0.015(5) 0.035(6) -0.002(4) 0.011(4) 0.002(3)
C16 0.032(5) 0.010(4) 0.008(4) 0.000(3) -0.002(4) -0.007(4)
C17 0.022(5) 0.017(5) 0.021(5) 0.004(4) -0.004(4) 0.003(4)
C18 0.012(4) 0.006(4) 0.011(4) 0.002(3) -0.002(3) -0.003(3)

loop_
_atom_type_symbol
_atom_type_description
_atom_type_scat_dispersion_real
_atom_type_scat_dispersion_imag
_atom_type_scat_source
C C 0.0033 0.0016 'International Tables Vol C Tables 4.2.6.8 and 6.1.1.4'
H H 0.0000 0.0000 'International Tables Vol C Tables 4.2.6.8 and 6.1.1.4'
N N 0.0061 0.0033 'International Tables Vol C Tables 4.2.6.8 and 6.1.1.4'
Cu Cu 0.3201 1.2651 'International Tables Vol C Tables 4.2.6.8 and 6.1.1.4'
Br Br -0.2901 2.4595 'International Tables Vol C Tables 4.2.6.8 and 6.1.1.4'

loop_
_geom_angle_atom_site_label_1
_geom_angle_atom_site_label_2
_geom_angle_atom_site_label_3
_geom_angle
_geom_angle_site_symmetry_1
_geom_angle_site_symmetry_3
N3 Cu N3 180.000(1) . 2_566
N3 Cu Br 90.17(16) . .
N3 Cu Br 89.83(16) 2_566 .
N3 Cu Br 89.83(16) . 2_566
N3 Cu Br 90.17(16) 2_566 2_566
Br Cu Br 180.0 . 2_566
C2 N1 C5 107.4(5) . .
C2 N1 C6 127.0(6) . .
C5 N1 C6 125.5(6) . .
N3 C2 N1 113.5(6) . .
N3 C2 H2 123.2 . .
N1 C2 H2 123.2 . .
C2 N3 C4 105.2(6) . .
C2 N3 Cu 124.8(4) . .
C4 N3 Cu 130.0(4) . .
N3 C4 C5 110.6(6) . .
N3 C4 C7 123.6(6) . .
C5 C4 C7 125.7(6) . .
C4 C5 N1 103.2(6) . .
C4 C5 C13 132.8(7) . .
N1 C5 C13 123.9(6) . .
N1 C6 H6A 109.5 . .
N1 C6 H6B 109.5 . .
H6A C6 H6B 109.5 . .
N1 C6 H6C 109.5 . .
H6A C6 H6C 109.5 . .
H6B C6 H6C 109.5 . .
C12 C7 C8 118.5(7) . .
C12 C7 C4 121.3(6) . .
C8 C7 C4 120.2(7) . .
C9 C8 C7 120.9(7) . .
C9 C8 H8 119.5 . .
C7 C8 H8 119.5 . .
C10 C9 C8 120.8(7) . .
C10 C9 H9 119.6 . .
C8 C9 H9 119.6 . .
C9 C10 C11 119.4(7) . .
C9 C10 H10 120.3 . .
C11 C10 H10 120.3 . .
C12 C11 C10 119.0(7) . .
C12 C11 H11 120.5 . .
C10 C11 H11 120.5 . .
C7 C12 C11 121.3(7) . .
C7 C12 H12 119.3 . .
C11 C12 H12 119.3 . .
C18 C13 C14 116.6(6) . .
C18 C13 C5 123.4(7) . .
C14 C13 C5 120.0(6) . .
C15 C14 C13 120.6(7) . .
C15 C14 H14 119.7 . .
C13 C14 H14 119.7 . .
C14 C15 C16 121.9(7) . .
C14 C15 H15 119.0 . .
C16 C15 H15 119.0 . .
C17 C16 C15 117.7(7) . .
C17 C16 H16 121.2 . .
C15 C16 H16 121.2 . .
C16 C17 C18 121.2(7) . .
C16 C17 H17 119.4 . .
C18 C17 H17 119.4 . .
C17 C18 C13 121.8(7) . .
C17 C18 H18 119.1 . .
C13 C18 H18 119.1 . .

loop_
_geom_bond_atom_site_label_1
_geom_bond_atom_site_label_2
_geom_bond_distance
_geom_bond_site_symmetry_2
Cu N3 1.974(5) .
Cu N3 1.974(5) 2_566
Cu Br 2.4370(9) .
Cu Br 2.4371(9) 2_566
N1 C2 1.309(8) .
N1 C5 1.411(8) .
N1 C6 1.437(7) .
C2 N3 1.326(7) .
C2 H2 0.9300 .
N3 C4 1.352(8) .
C4 C5 1.404(8) .
C4 C7 1.504(9) .
C5 C13 1.424(9) .
C6 H6A 0.9600 .
C6 H6B 0.9600 .
C6 H6C 0.9600 .
C7 C12 1.349(9) .
C7 C8 1.410(8) .
C8 C9 1.348(9) .
C8 H8 0.9300 .
C9 C10 1.381(9) .
C9 H9 0.9300 .
C10 C11 1.386(8) .
C10 H10 0.9300 .
C11 C12 1.404(8) .
C11 H11 0.9300 .
C12 H12 0.9300 .
C13 C18 1.401(8) .
C13 C14 1.422(9) .
C14 C15 1.371(9) .
C14 H14 0.9300 .
C15 C16 1.407(9) .
C15 H15 0.9300 .
C16 C17 1.377(9) .
C16 H16 0.9300 .
C17 C18 1.390(9) .
C17 H17 0.9300 .
C18 H18 0.9300 .
